data_2220146
loop_
_publ_author_name
'Wang, Liang-Gui'
'Peng, Ai-Hua'

_publ_section_title
;Bis(\m-<i>N</i>,<i>N</i>'-di-4-pyridylpyridine-2,6-diamine)bis[dimethacrylatocobalt(II)]
 dihydrate
;
_journal_coeditor_code DN2402
_journal_issue 12
_journal_name_full 'Acta Crystallographica Section E'
_journal_page_first m1579
_journal_paper_doi 10.1107/S1600536808037847
_journal_volume 64
_journal_year 2008
_chemical_formula_iupac '[Co2 (C4 H5 O2)4 (C15 H13 N5)2], 2H2 O'
_chemical_formula_moiety 'C46 H46 Co2 N10 O8, 2(H2 O)'
_chemical_formula_sum 'C46 H50 Co2 N10 O10'
_chemical_formula_weight 1020.82
_chemical_name_systematic
;
Bis(\m-N,N'-di-4-pyridylpyridine-2,6-diamine)bis[dimethacrylatocobalt(II)]
dihydrate
;
_space_group_IT_number 15
_symmetry_cell_setting monoclinic
_symmetry_space_group_name_Hall '-C 2yc'
_symmetry_space_group_name_H-M 'C 1 2/c 1'
_atom_sites_solution_hydrogens geom
_atom_sites_solution_primary direct
_atom_sites_solution_secondary difmap
_audit_creation_method SHELXL-97
_cell_angle_alpha 90.00
_cell_angle_beta 91.848(2)
_cell_angle_gamma 90.00
_cell_formula_units_Z 4
_cell_length_a 16.852(3)
_cell_length_b 17.425(3)
_cell_length_c 16.206(2)
_cell_measurement_reflns_used 4289
_cell_measurement_temperature 298(2)
_cell_measurement_theta_max 25.20
_cell_measurement_theta_min 1.68
_cell_volume 4756.4(13)
_computing_cell_refinement 'APEX2 (Bruker, 2004)'
_computing_data_collection 'APEX2 (Bruker, 2004)'
_computing_data_reduction 'APEX2 (Bruker, 2004)'
_computing_molecular_graphics
;
ORTEPIII (Burnett & Johnson, 1996); ORTEP-3 for Windows (Farrugia,
1997)
;
_computing_publication_material 'SHELXL97 (Sheldrick, 2008)'
_computing_structure_refinement 'SHELXL97 (Sheldrick, 2008)'
_computing_structure_solution 'SHELXS97 (Sheldrick, 2008)'
_diffrn_ambient_temperature 298(2)
_diffrn_measured_fraction_theta_full 1.000
_diffrn_measured_fraction_theta_max 1.000
_diffrn_measurement_device_type 'Bruker APEXII area-detector diffractometer'
_diffrn_measurement_method '\f and \w scan'
_diffrn_radiation_monochromator graphite
_diffrn_radiation_source 'fine-focus sealed tube'
_diffrn_radiation_type MoK\a
_diffrn_radiation_wavelength 0.71073
_diffrn_reflns_av_R_equivalents 0.0212
_diffrn_reflns_av_sigmaI/netI 0.0270
_diffrn_reflns_limit_h_max 19
_diffrn_reflns_limit_h_min -20
_diffrn_reflns_limit_k_max 13
_diffrn_reflns_limit_k_min -20
_diffrn_reflns_limit_l_max 19
_diffrn_reflns_limit_l_min -19
_diffrn_reflns_number 11993
_diffrn_reflns_theta_full 25.20
_diffrn_reflns_theta_max 25.20
_diffrn_reflns_theta_min 1.68
_diffrn_standards_interval_count 0
_diffrn_standards_interval_time 0
_diffrn_standards_number 0
_exptl_absorpt_coefficient_mu 0.765
_exptl_absorpt_correction_T_max 0.8873
_exptl_absorpt_correction_T_min 0.8142
_exptl_absorpt_correction_type multi-scan
_exptl_absorpt_process_details '(SADABS; Sheldrick, 1996)'
_exptl_crystal_colour pink
_exptl_crystal_density_diffrn 1.425
_exptl_crystal_density_method 'not measured'
_exptl_crystal_description block
_exptl_crystal_F_000 2120
_exptl_crystal_size_max 0.28
_exptl_crystal_size_mid 0.20
_exptl_crystal_size_min 0.16
_refine_diff_density_max 0.665
_refine_diff_density_min -0.249
_refine_ls_extinction_method none
_refine_ls_goodness_of_fit_ref 0.999
_refine_ls_hydrogen_treatment constr
_refine_ls_matrix_type full
_refine_ls_number_parameters 319
_refine_ls_number_reflns 4289
_refine_ls_number_restraints 5
_refine_ls_restrained_S_all 1.002
_refine_ls_R_factor_all 0.0488
_refine_ls_R_factor_gt 0.0359
_refine_ls_shift/su_max 0.003
_refine_ls_shift/su_mean 0.000
_refine_ls_structure_factor_coef Fsqd
_refine_ls_weighting_details 'calc w=1/[\s^2^(Fo^2^)+(0.0730P)^2^+1.1663P] where P=(Fo^2^+2Fc^2^)/3'
_refine_ls_weighting_scheme calc
_refine_ls_wR_factor_gt 0.1045
_refine_ls_wR_factor_ref 0.1129
_reflns_number_gt 3333
_reflns_number_total 4289
_reflns_threshold_expression I>2\s(I)
_cod_data_source_file dn2402.cif
_cod_data_source_block I
_cod_original_cell_volume 4756.6(12)
_cod_original_sg_symbol_H-M 'C  2/c'
_cod_database_code 2220146
_cod_database_fobs_code 2220146

loop_
_symmetry_equiv_pos_as_xyz
'x, y, z'
'-x, y, -z+1/2'
'x+1/2, y+1/2, z'
'-x+1/2, y+1/2, -z+1/2'
'-x, -y, -z'
'x, -y, z-1/2'
'-x+1/2, -y+1/2, -z'
'x+1/2, -y+1/2, z-1/2'

loop_
_atom_site_type_symbol
_atom_site_label
_atom_site_fract_x
_atom_site_fract_y
_atom_site_fract_z
_atom_site_U_iso_or_equiv
_atom_site_adp_type
_atom_site_calc_flag
_atom_site_refinement_flags
_atom_site_occupancy
_atom_site_disorder_assembly
_atom_site_disorder_group
Co Co1 0.235159(18) 0.431425(16) 0.937768(18) 0.05265(14) Uani d . 1 . .
N N1 0.20029(13) 0.45034(12) 1.05235(13) 0.0639(5) Uani d . 1 . .
N N2 0.10374(13) 0.46526(12) 1.28525(13) 0.0653(5) Uani d . 1 . .
H H2 0.0961 0.5113 1.3023 0.078 Uiso calc R 1 . .
N N3 0.08770(11) 0.33476(11) 1.31525(12) 0.0558(5) Uani d . 1 . .
N N4 0.07043(12) 0.20360(11) 1.34321(13) 0.0643(5) Uani d . 1 . .
H H4 0.0504 0.1709 1.3764 0.077 Uiso calc R 1 . .
N N5 0.19558(12) 0.10578(11) 1.15108(12) 0.0605(5) Uani d . 1 . .
O O1 0.25618(10) 0.53794(9) 0.91709(11) 0.0603(4) Uani d . 1 . .
O O2 0.37530(12) 0.52113(10) 0.97624(14) 0.0822(6) Uani d . 1 . .
O O3 0.18484(15) 0.32931(12) 0.93913(15) 0.0935(7) Uani d . 1 A .
O O4 0.1035(2) 0.38372(17) 0.8496(2) 0.1382(11) Uani d . 1 A .
O O5 0.50106(12) 0.59087(12) 1.05678(14) 0.0931(7) Uani d . 1 . .
H H5B 0.4648 0.5637 1.0324 0.140 Uiso d R 1 . .
H H5C 0.5423 0.5617 1.0600 0.140 Uiso d R 1 . .
C C1 0.16847(16) 0.51510(13) 1.08051(16) 0.0622(6) Uani d . 1 . .
H H1 0.1669 0.5578 1.0460 0.075 Uiso calc R 1 . .
C C2 0.13828(16) 0.52194(14) 1.15691(16) 0.0637(6) Uani d . 1 . .
H H2A 0.1165 0.5684 1.1732 0.076 Uiso calc R 1 . .
C C3 0.13977(14) 0.45961(14) 1.21099(15) 0.0565(6) Uani d . 1 . .
C C4 0.17974(16) 0.39479(15) 1.18482(17) 0.0673(7) Uani d . 1 . .
H H4A 0.1881 0.3536 1.2205 0.081 Uiso calc R 1 . .
C C5 0.20654(17) 0.39206(15) 1.10674(18) 0.0745(8) Uani d . 1 . .
H H5 0.2308 0.3471 1.0897 0.089 Uiso calc R 1 . .
C C6 0.07752(14) 0.40755(14) 1.33749(15) 0.0545(5) Uani d . 1 . .
C C7 0.03970(16) 0.42917(15) 1.40823(16) 0.0649(7) Uani d . 1 . .
H H7 0.0346 0.4806 1.4223 0.078 Uiso calc R 1 . .
C C8 0.00997(16) 0.37248(16) 1.45714(16) 0.0690(7) Uani d . 1 . .
H H8 -0.0163 0.3852 1.5049 0.083 Uiso calc R 1 . .
C C9 0.01910(15) 0.29651(15) 1.43540(16) 0.0643(6) Uani d . 1 . .
H H9 -0.0008 0.2573 1.4677 0.077 Uiso calc R 1 . .
C C10 0.05876(13) 0.28040(14) 1.36400(15) 0.0554(6) Uani d . 1 . .
C C11 0.10900(13) 0.17245(13) 1.27789(15) 0.0550(6) Uani d . 1 . .
C C12 0.13584(16) 0.09731(14) 1.28272(17) 0.0652(7) Uani d . 1 . .
H H12 0.1252 0.0675 1.3286 0.078 Uiso calc R 1 . .
C C13 0.17805(16) 0.06716(13) 1.21981(17) 0.0650(7) Uani d . 1 . .
H H13 0.1957 0.0168 1.2249 0.078 Uiso calc R 1 . .
C C14 0.16509(16) 0.17700(14) 1.14514(15) 0.0643(6) Uani d . 1 . .
H H14 0.1737 0.2046 1.0971 0.077 Uiso calc R 1 . .
C C15 0.12263(15) 0.21124(14) 1.20446(15) 0.0613(6) Uani d . 1 . .
H H15 0.1026 0.2605 1.1962 0.074 Uiso calc R 1 . .
C C16 0.32418(15) 0.56277(13) 0.94107(16) 0.0592(6) Uani d . 1 . .
C C17 0.34147(17) 0.64439(15) 0.92618(19) 0.0729(7) Uani d . 1 . .
H H17 0.3916 0.6623 0.9425 0.087 Uiso calc R 1 . .
C C18 0.29301(18) 0.69284(16) 0.8925(2) 0.0808(8) Uani d . 1 . .
H H18 0.2430 0.6747 0.8763 0.097 Uiso calc R 1 . .
C C19 0.3099(3) 0.77605(18) 0.8772(3) 0.1243(15) Uani d . 1 . .
H H19A 0.3629 0.7879 0.8966 0.186 Uiso calc R 1 . .
H H19B 0.2728 0.8071 0.9060 0.186 Uiso calc R 1 . .
H H19C 0.3049 0.7864 0.8190 0.186 Uiso calc R 1 . .
C C20 0.1275(2) 0.32774(18) 0.8840(2) 0.0810(9) Uani d D 1 . .
C C21A 0.1154(8) 0.2382(5) 0.8948(7) 0.0857(13) Uani d PD 0.33 A 1
H H21A 0.1329 0.2140 0.9432 0.103 Uiso calc PR 0.33 A 1
C C22A 0.0812(6) 0.1992(5) 0.8364(7) 0.0802(12) Uani d PD 0.33 A 1
H H22A 0.0648 0.2209 0.7862 0.096 Uiso calc PR 0.33 A 1
C C23A 0.070(6) 0.1110(16) 0.857(5) 0.134(4) Uani d PD 0.33 A 1
H H23A 0.1120 0.0940 0.8936 0.201 Uiso calc PR 0.33 A 1
H H23B 0.0701 0.0816 0.8068 0.201 Uiso calc PR 0.33 A 1
H H23C 0.0197 0.1038 0.8829 0.201 Uiso calc PR 0.33 A 1
C C21B 0.0859(3) 0.2565(2) 0.8567(3) 0.0857(13) Uani d PD 0.67 A 2
H H21B 0.0453 0.2601 0.8166 0.103 Uiso calc PR 0.67 A 2
C C22B 0.1039(3) 0.1905(2) 0.8862(3) 0.0802(12) Uani d PD 0.67 A 2
H H22B 0.1384 0.1870 0.9321 0.096 Uiso calc PR 0.67 A 2
C C23B 0.069(3) 0.1154(8) 0.846(2) 0.134(4) Uani d PD 0.67 A 2
H H23D 0.0147 0.1243 0.8282 0.201 Uiso calc PR 0.67 A 2
H H23E 0.0705 0.0748 0.8863 0.201 Uiso calc PR 0.67 A 2
H H23F 0.0995 0.1012 0.7998 0.201 Uiso calc PR 0.67 A 2

loop_
_atom_site_aniso_label
_atom_site_aniso_U_11
_atom_site_aniso_U_22
_atom_site_aniso_U_33
_atom_site_aniso_U_12
_atom_site_aniso_U_13
_atom_site_aniso_U_23
Co1 0.0661(2) 0.03338(19) 0.0593(2) -0.00546(13) 0.01459(15) -0.00101(13)
N1 0.0783(14) 0.0434(11) 0.0706(13) 0.0006(10) 0.0128(11) 0.0045(10)
N2 0.0872(15) 0.0476(11) 0.0614(13) 0.0011(11) 0.0100(11) -0.0024(10)
N3 0.0622(11) 0.0488(11) 0.0566(11) -0.0004(9) 0.0051(9) -0.0009(9)
N4 0.0753(13) 0.0483(11) 0.0704(13) -0.0017(10) 0.0186(11) 0.0029(10)
N5 0.0723(13) 0.0426(11) 0.0673(13) -0.0016(10) 0.0106(10) 0.0014(9)
O1 0.0619(9) 0.0440(9) 0.0750(11) -0.0025(8) 0.0048(8) 0.0018(8)
O2 0.0795(12) 0.0498(10) 0.1157(16) 0.0080(9) -0.0190(11) 0.0010(10)
O3 0.1185(18) 0.0611(12) 0.1031(16) -0.0207(12) 0.0382(14) -0.0023(11)
O4 0.167(3) 0.101(2) 0.147(3) -0.010(2) 0.012(2) 0.0440(19)
O5 0.0819(13) 0.0755(13) 0.1209(18) 0.0158(11) -0.0102(12) -0.0395(12)
C1 0.0803(16) 0.0408(12) 0.0657(15) -0.0017(12) 0.0067(13) 0.0037(11)
C2 0.0817(17) 0.0406(13) 0.0691(16) 0.0003(12) 0.0066(13) -0.0038(11)
C3 0.0655(14) 0.0438(12) 0.0603(14) -0.0024(11) 0.0003(11) -0.0003(11)
C4 0.0770(16) 0.0540(14) 0.0719(17) 0.0105(13) 0.0158(13) 0.0161(13)
C5 0.0934(19) 0.0492(15) 0.0823(19) 0.0154(14) 0.0272(15) 0.0130(13)
C6 0.0586(13) 0.0484(13) 0.0563(13) 0.0010(11) 0.0003(11) -0.0022(11)
C7 0.0734(16) 0.0564(15) 0.0652(16) 0.0010(12) 0.0090(13) -0.0109(12)
C8 0.0767(16) 0.0668(17) 0.0643(15) 0.0012(14) 0.0155(13) -0.0107(13)
C9 0.0698(15) 0.0609(15) 0.0630(15) -0.0033(12) 0.0121(12) -0.0024(12)
C10 0.0543(13) 0.0509(13) 0.0609(14) -0.0012(11) 0.0034(11) -0.0013(11)
C11 0.0554(13) 0.0474(13) 0.0623(14) -0.0022(10) 0.0048(11) -0.0044(11)
C12 0.0809(17) 0.0457(13) 0.0701(16) 0.0002(12) 0.0180(13) 0.0065(12)
C13 0.0754(16) 0.0425(13) 0.0778(17) 0.0025(12) 0.0124(14) 0.0043(12)
C14 0.0870(18) 0.0494(13) 0.0566(14) 0.0046(13) 0.0055(13) 0.0022(11)
C15 0.0759(16) 0.0484(13) 0.0594(14) 0.0088(12) -0.0011(12) -0.0004(11)
C16 0.0629(15) 0.0444(13) 0.0707(16) 0.0016(12) 0.0080(12) -0.0010(11)
C17 0.0677(16) 0.0481(14) 0.102(2) -0.0056(13) -0.0045(15) 0.0045(14)
C18 0.0806(18) 0.0525(16) 0.108(2) -0.0039(14) -0.0137(16) 0.0082(15)
C19 0.140(3) 0.0547(18) 0.176(4) -0.008(2) -0.038(3) 0.029(2)
C20 0.103(2) 0.0555(17) 0.086(2) -0.0206(17) 0.0293(19) -0.0119(16)
C21A 0.115(4) 0.055(3) 0.085(4) -0.020(3) -0.010(3) 0.008(2)
C22A 0.101(3) 0.054(2) 0.086(3) -0.003(2) 0.001(3) 0.009(3)
C23A 0.163(4) 0.066(3) 0.173(12) -0.041(3) 0.025(5) -0.019(4)
C21B 0.115(4) 0.055(3) 0.085(4) -0.020(3) -0.010(3) 0.008(2)
C22B 0.101(3) 0.054(2) 0.086(3) -0.003(2) 0.001(3) 0.009(3)
C23B 0.163(4) 0.066(3) 0.173(12) -0.041(3) 0.025(5) -0.019(4)

loop_
_atom_type_symbol
_atom_type_description
_atom_type_scat_dispersion_real
_atom_type_scat_dispersion_imag
_atom_type_scat_source
C C 0.0033 0.0016 'International Tables Vol C Tables 4.2.6.8 and 6.1.1.4'
H H 0.0000 0.0000 'International Tables Vol C Tables 4.2.6.8 and 6.1.1.4'
N N 0.0061 0.0033 'International Tables Vol C Tables 4.2.6.8 and 6.1.1.4'
O O 0.0106 0.0060 'International Tables Vol C Tables 4.2.6.8 and 6.1.1.4'
Co Co 0.3494 0.9721 'International Tables Vol C Tables 4.2.6.8 and 6.1.1.4'

loop_
_geom_angle_atom_site_label_1
_geom_angle_atom_site_label_2
_geom_angle_atom_site_label_3
_geom_angle_site_symmetry_1
_geom_angle_site_symmetry_3
_geom_angle
O1 Co1 O3 . . 162.90(10)
O1 Co1 N5 . 7_557 94.17(8)
O3 Co1 N5 . 7_557 88.66(8)
O1 Co1 N1 . . 93.69(8)
O3 Co1 N1 . . 89.94(9)
N5 Co1 N1 7_557 . 157.66(9)
C1 N1 C5 . . 115.9(2)
C1 N1 Co1 . . 126.27(18)
C5 N1 Co1 . . 117.78(18)
C3 N2 C6 . . 129.8(2)
C3 N2 H2 . . 115.1
C6 N2 H2 . . 115.1
C6 N3 C10 . . 117.6(2)
C11 N4 C10 . . 129.8(2)
C11 N4 H4 . . 115.1
C10 N4 H4 . . 115.1
C13 N5 C14 . . 115.4(2)
C13 N5 Co1 . 7_557 125.92(17)
C14 N5 Co1 . 7_557 118.68(16)
C16 O1 Co1 . . 116.37(15)
C20 O3 Co1 . . 108.8(2)
H5B O5 H5C . . 105.3
N1 C1 C2 . . 123.5(2)
N1 C1 H1 . . 118.3
C2 C1 H1 . . 118.3
C1 C2 C3 . . 120.3(2)
C1 C2 H2A . . 119.9
C3 C2 H2A . . 119.9
N2 C3 C4 . . 124.1(2)
N2 C3 C2 . . 119.8(2)
C4 C3 C2 . . 116.1(2)
C5 C4 C3 . . 119.5(2)
C5 C4 H4A . . 120.3
C3 C4 H4A . . 120.3
N1 C5 C4 . . 124.2(2)
N1 C5 H5 . . 117.9
C4 C5 H5 . . 117.9
N3 C6 C7 . . 123.5(2)
N3 C6 N2 . . 118.4(2)
C7 C6 N2 . . 118.1(2)
C8 C7 C6 . . 118.0(2)
C8 C7 H7 . . 121.0
C6 C7 H7 . . 121.0
C7 C8 C9 . . 119.8(2)
C7 C8 H8 . . 120.1
C9 C8 H8 . . 120.1
C8 C9 C10 . . 118.0(2)
C8 C9 H9 . . 121.0
C10 C9 H9 . . 121.0
N3 C10 C9 . . 123.1(2)
N3 C10 N4 . . 118.7(2)
C9 C10 N4 . . 118.2(2)
N4 C11 C12 . . 119.5(2)
N4 C11 C15 . . 124.2(2)
C12 C11 C15 . . 116.3(2)
C13 C12 C11 . . 119.8(2)
C13 C12 H12 . . 120.1
C11 C12 H12 . . 120.1
N5 C13 C12 . . 124.1(2)
N5 C13 H13 . . 118.0
C12 C13 H13 . . 118.0
N5 C14 C15 . . 124.4(2)
N5 C14 H14 . . 117.8
C15 C14 H14 . . 117.8
C14 C15 C11 . . 119.8(2)
C14 C15 H15 . . 120.1
C11 C15 H15 . . 120.1
O2 C16 O1 . . 122.8(2)
O2 C16 C17 . . 119.9(2)
O1 C16 C17 . . 117.3(2)
C18 C17 C16 . . 125.3(3)
C18 C17 H17 . . 117.3
C16 C17 H17 . . 117.3
C17 C18 C19 . . 125.8(3)
C17 C18 H18 . . 117.1
C19 C18 H18 . . 117.1
C18 C19 H19A . . 109.5
C18 C19 H19B . . 109.5
H19A C19 H19B . . 109.5
C18 C19 H19C . . 109.5
H19A C19 H19C . . 109.5
H19B C19 H19C . . 109.5
O4 C20 O3 . . 122.8(3)
O4 C20 C21B . . 113.3(4)
O3 C20 C21B . . 123.9(4)
O4 C20 C21A . . 144.8(5)
O3 C20 C21A . . 92.3(5)
C21B C20 C21A . . 31.7(4)
C22A C21A C20 . . 119.7(9)
C22A C21A H21A . . 120.1
C20 C21A H21A . . 120.1
C21A C22A C23A . . 114(3)
C21A C22A H22A . . 122.8
C23A C22A H22A . . 122.8
C22B C21B C20 . . 122.4(5)
C22B C21B H21B . . 118.8
C20 C21B H21B . . 118.8
C21B C22B C23B . . 121.0(15)
C21B C22B H22B . . 119.5
C23B C22B H22B . . 119.5
C22B C23B H23D . . 109.5
C22B C23B H23E . . 109.5
H23D C23B H23E . . 109.5
C22B C23B H23F . . 109.5
H23D C23B H23F . . 109.5
H23E C23B H23F . . 109.5

loop_
_geom_bond_atom_site_label_1
_geom_bond_atom_site_label_2
_geom_bond_site_symmetry_2
_geom_bond_distance
Co1 O1 . 1.9210(17)
Co1 O3 . 1.972(2)
Co1 N5 7_557 1.991(2)
Co1 N1 . 1.993(2)
N1 C1 . 1.336(3)
N1 C5 . 1.347(3)
N2 C3 . 1.369(3)
N2 C6 . 1.395(3)
N2 H2 . 0.8600
N3 C6 . 1.331(3)
N3 C10 . 1.336(3)
N4 C11 . 1.372(3)
N4 C10 . 1.395(3)
N4 H4 . 0.8600
N5 C13 . 1.342(3)
N5 C14 . 1.346(3)
N5 Co1 7_557 1.991(2)
O1 C16 . 1.274(3)
O2 C16 . 1.250(3)
O3 C20 . 1.295(4)
O4 C20 . 1.188(4)
O5 H5B . 0.8591
O5 H5C . 0.8618
C1 C2 . 1.359(4)
C1 H1 . 0.9300
C2 C3 . 1.395(3)
C2 H2A . 0.9300
C3 C4 . 1.388(3)
C4 C5 . 1.358(4)
C4 H4A . 0.9300
C5 H5 . 0.9300
C6 C7 . 1.382(4)
C7 C8 . 1.371(4)
C7 H7 . 0.9300
C8 C9 . 1.380(4)
C8 H8 . 0.9300
C9 C10 . 1.383(3)
C9 H9 . 0.9300
C11 C12 . 1.387(3)
C11 C15 . 1.394(3)
C12 C13 . 1.367(4)
C12 H12 . 0.9300
C13 H13 . 0.9300
C14 C15 . 1.355(3)
C14 H14 . 0.9300
C15 H15 . 0.9300
C16 C17 . 1.473(3)
C17 C18 . 1.284(4)
C17 H17 . 0.9300
C18 C19 . 1.500(4)
C18 H18 . 0.9300
C19 H19A . 0.9600
C19 H19B . 0.9600
C19 H19C . 0.9600
C20 C21B . 1.485(5)
C20 C21A . 1.583(10)
C21A C22A . 1.287(12)
C21A H21A . 0.9300
C22A C23A . 1.59(2)
C22A H22A . 0.9300
C23A H23A . 0.9600
C23A H23B . 0.9600
C23A H23C . 0.9600
C21B C22B . 1.279(6)
C21B H21B . 0.9300
C22B C23B . 1.568(18)
C22B H22B . 0.9300
C23B H23D . 0.9600
C23B H23E . 0.9600
C23B H23F . 0.9600

loop_
_geom_hbond_atom_site_label_D
_geom_hbond_atom_site_label_H
_geom_hbond_atom_site_label_A
_geom_hbond_site_symmetry_A
_geom_hbond_distance_DH
_geom_hbond_distance_HA
_geom_hbond_distance_DA
_geom_hbond_angle_DHA
N2 H2 O4 6_566 0.86 1.99 2.831(4) 167.4
N4 H4 O5 4_547 0.86 1.98 2.840(3) 174.4
O5 H5B O2 . 0.86 1.89 2.737(3) 169.6
O5 H5C O2 5_667 0.86 2.10 2.917(3) 158.2
